data_2023033
loop_
_publ_author_name
'Kaduk, James A.'
'Boaz, Nicholas C.'
'Gates-Rector, Stacy'
'Gindhart, Amy M.'
'Blanton, Thomas N.'

_publ_section_title
;
 Omadacycline dihydrate,
 C<sub>29</sub>H<sub>40</sub>N<sub>4</sub>O<sub>7</sub>&#xb7;2H<sub>2</sub>O,
 from X-ray powder diffraction data.
;
_journal_coeditor_code HB8082
_journal_issue 'Pt 3'
_journal_name_full 'Acta crystallographica. Section E, Crystallographic communications'
_journal_page_first 292
_journal_page_last 295
_journal_paper_doi 10.1107/S2056989024001403
_journal_volume 80
_journal_year 2024
_chemical_formula_iupac 'C29 H40 N4 O7, 2H2 O'
_chemical_formula_moiety 'C29 H40 N4 O7, 2(H2 O)'
_chemical_formula_sum 'C29 H40 N4 O8.961'
_chemical_formula_weight 588.03
_chemical_name_common 'omadacycline dihydrate'
_chemical_name_systematic
'(4<i>S</i>,4a<i>S</i>,5a<i>R</i>,12a<i>R</i>)-4,7-Bis(dimethylamino)-9-[(2,2-dimethylpropylamino)methyl]-1,10,11,12a-tetrahydroxy-3,12-dioxo-4a,5,5a,6-tetrahydro-4<i>H</i>-tetracene-2-carboxamide dihydrate'
_space_group_IT_number 146
_space_group_name_Hall 'R 3'
_space_group_name_H-M_alt 'R 3 :H'
_symmetry_cell_setting trigonal
_symmetry_space_group_name_Hall 'R 3'
_symmetry_space_group_name_H-M 'R 3 :H'
_audit_creation_method 'created in GSAS-II'
_cell_angle_alpha 90
_cell_angle_beta 90
_cell_angle_gamma 120
_cell_formula_units_Z 9
_cell_length_a 24.34430(7)
_cell_length_b 24.34430
_cell_length_c 14.55212(4)
_cell_measurement_temperature 295
_cell_volume 7468.81(3)
_computing_molecular_graphics
;
Mercury (Macrae <i>et al.</i>, 2020)
;
_computing_publication_material
;
publCIF (Westrip, 2010)
;
_computing_structure_refinement
;
<i>GSAS-II</i> (Toby & Von Dreele, 2013)
;
_diffrn_ambient_temperature 295
_diffrn_measurement_device_type '11-BM, APS'
_diffrn_radiation_monochromator 'double Si(111) sngle crystal'
_diffrn_radiation_probe x-ray
_diffrn_radiation_type synchrotron
_diffrn_radiation_wavelength 0.45813
_diffrn_source synchrotron
_exptl_absorpt_coefficient_mu 0.006
_exptl_crystal_density_diffrn 1.1766
_pd_block_id 2023-10-31T13:21|8136_5|noname|APS11BM
_pd_calc_method 'Rietveld Refinement'
_pd_char_colour white
_pd_instr_dist_spec/anal 1000
_pd_instr_location 'Argonne National Laboratory'
_pd_meas_2theta_range_inc 0.00100
_pd_meas_2theta_range_max 49.99654
_pd_meas_2theta_range_min 0.50000
_pd_meas_number_of_points 49575
_pd_meas_scan_method step
_pd_phase_name 'omadacycline (H2O)2'
_pd_proc_info_datetime 2023-10-31T13:21
_pd_proc_info_excluded_regions
;
Th regions 0.5-2.0 and 25.0-50.0\% contained no peaks.
;
_pd_proc_ls_background_function
;
Background function: "chebyschev-1" function with 6 terms:
    242.80(28), -5.7(4), -17.4(4), 6.6(4), 19.4(3), -39.10(30),
  Background peak parameters: pos, int, sig, gam:
    5.635, 59368.501, 16287.514, 0.100,
;
_pd_proc_ls_pref_orient_corr
;
Simple spherical harmonic correction Order = 2
    Coefficients:  0:0:C(2,0) = 0.081(5);
;
_pd_proc_ls_profile_function
;
Finger-Cox-Jephcoat function parameters U, V, W, X, Y, SH/L:
  peak variance(Gauss) = Utan(Th)^2^+Vtan(Th)+W:
  peak HW(Lorentz) = X/cos(Th)+Ytan(Th); SH/L = S/L+H/L
  U, V, W in (centideg)^2^, X & Y in centideg
    1.163, -0.126, 0.063, 0.000, 0.000, 0.002,
;
_pd_proc_ls_prof_R_factor 0.04837
_pd_proc_ls_prof_wR_expected 0.04253
_pd_proc_ls_prof_wR_factor 0.06113
_pd_spec_mounting 'Kapton capillary'
_pd_spec_mount_mode transmission
_pd_spec_shape cylinder
_pd_spec_size_axial 3
_pd_spec_size_equat 1.5
_pd_spec_size_thick 1.5
_refine_diff_density_max 0.276
_refine_diff_density_min -0.361
_refine_ls_goodness_of_fit_all 1.470
_refine_ls_hydrogen_treatment refU
_refine_ls_matrix_type full
_refine_ls_number_constraints 7
_refine_ls_number_parameters 148
_refine_ls_number_restraints 112
_refine_ls_shift/su_max 4.7227
_refine_ls_weighting_scheme sigma
_refine_ls_wR_factor_obs 0.06233
_reflns_number_total 1462
_cod_data_source_file hb8082sup1.cif
_cod_data_source_block I
_cod_depositor_comments 'Adding full bibliography for 2023033.cif.'
_cod_original_cell_volume 7468.81(2)
_cod_original_sg_symbol_H-M 'R 3'
_cod_database_code 2023033

loop_
_space_group_symop_id
_space_group_symop_operation_xyz
1 x,y,z
2 -y,x-y,z
3 y-x,-x,z
4 2/3+x,1/3+y,1/3+z
5 2/3-y,1/3+x-y,1/3+z
6 2/3+y-x,1/3-x,1/3+z
7 1/3+x,2/3+y,2/3+z
8 1/3-y,2/3+x-y,2/3+z
9 1/3+y-x,2/3-x,2/3+z

loop_
_atom_site_type_symbol
_atom_site_label
_atom_site_fract_x
_atom_site_fract_y
_atom_site_fract_z
_atom_site_U_iso_or_equiv
_atom_site_adp_type
_atom_site_occupancy
_atom_site_site_symmetry_multiplicity
O O1 0.8514(3) 0.1354(3) 0.51110 0.0497(10) Uiso 1.0000 9
O O2 0.7746(4) 0.1858(4) 0.4890(7) 0.0497(10) Uiso 1.0000 9
O O3 0.8837(4) 0.2363(4) 0.3587(8) 0.0497(10) Uiso 1.0000 9
O O4 0.6658(4) 0.1617(4) 0.4417(7) 0.0497(10) Uiso 1.0000 9
O O5 0.9444(4) 0.0918(4) 0.2428(7) 0.0497(10) Uiso 1.0000 9
O O6 0.5495(4) 0.1148(4) 0.4214(7) 0.0497(10) Uiso 1.0000 9
O O7 0.9888(4) 0.2785(4) 0.2650(7) 0.031(2) Uiso 1.0000 9
N N8 0.8862(7) 0.0578(6) 0.4539(9) 0.092(4) Uiso 1.0000 9
N N9 0.5642(5) 0.0056(5) 0.1009(9) 0.057(3) Uiso 1.0000 9
N N10 1.0152(5) 0.2154(4) 0.2006(9) 0.031(2) Uiso 1.0000 9
N N11 0.4343(6) 0.0952(7) 0.2570(10) 0.107(3) Uiso 1.0000 9
C C12 0.8049(5) 0.0645(5) 0.3856(9) 0.0336(9) Uiso 1.0000 9
C C13 0.8248(4) 0.1300(5) 0.4225(7) 0.0336(9) Uiso 1.0000 9
C C14 0.7724(5) 0.0573(5) 0.2953(9) 0.0336(9) Uiso 1.0000 9
C C15 0.7089(5) 0.0561(6) 0.3079(9) 0.0336(9) Uiso 1.0000 9
C C16 0.8606(5) 0.0550(6) 0.3636(10) 0.0336(9) Uiso 1.0000 9
C C17 0.7161(5) 0.1108(5) 0.3646(9) 0.0336(9) Uiso 1.0000 9
C C18 0.7652(5) 0.1424(5) 0.4282(9) 0.0336(9) Uiso 1.0000 9
C C19 0.6766(5) 0.0564(6) 0.2273(9) 0.0336(9) Uiso 1.0000 9
C C20 0.8734(5) 0.1842(5) 0.3436(9) 0.0336(9) Uiso 1.0000 9
C C21 0.9163(6) 0.1090(5) 0.3060(8) 0.0336(9) Uiso 1.0000 9
C C22 0.6082(4) 0.0559(6) 0.2353(10) 0.0336(9) Uiso 1.0000 9
C C23 0.6654(5) 0.1270(5) 0.3751(8) 0.0336(9) Uiso 1.0000 9
C C24 0.9206(5) 0.1664(5) 0.3003(9) 0.0336(9) Uiso 1.0000 9
C C25 0.6071(4) 0.0848(5) 0.3199(9) 0.0336(9) Uiso 1.0000 9
C C26 0.5612(5) 0.0287(5) 0.1824(9) 0.0336(9) Uiso 1.0000 9
C C27 0.5555(6) 0.0851(6) 0.3527(8) 0.0336(9) Uiso 1.0000 9
C C28 0.8490(8) 0.0023(8) 0.5002(10) 0.092(4) Uiso 1.0000 9
C C29 0.9504(7) 0.0844(7) 0.4781(12) 0.092(4) Uiso 1.0000 9
C C30 0.9828(5) 0.2244(5) 0.2738(10) 0.031(2) Uiso 1.0000 9
C C31 0.4989(6) 0.0548(6) 0.2996(9) 0.0336(9) Uiso 1.0000 9
C C32 0.5042(6) 0.0304(6) 0.2106(9) 0.0336(9) Uiso 1.0000 9
C C33 0.4478(7) 0.0581(7) 0.3171(11) 0.107(3) Uiso 1.0000 9
C C34 0.6218(7) 0.0548(7) 0.0311(13) 0.107(3) Uiso 1.0000 9
C C35 0.5180(7) -0.0357(7) 0.0567(9) 0.057(3) Uiso 1.0000 9
C C36 0.4804(6) 0.1595(6) 0.2292(10) 0.057(3) Uiso 1.0000 9
C C37 0.4713(8) 0.1946(8) 0.1400(11) 0.107(3) Uiso 1.0000 9
C C38 0.4917(7) 0.1708(7) 0.0725(13) 0.107(3) Uiso 1.0000 9
C C39 0.5218(8) 0.2717(8) 0.1705(10) 0.107(3) Uiso 1.0000 9
C C40 0.4133(8) 0.1868(7) 0.1118(13) 0.107(3) Uiso 1.0000 9
H H41 0.77134 0.02666 0.43592 0.0437(11) Uiso 1.0000 9
H H42 0.76306 0.01119 0.26141 0.0437(11) Uiso 1.0000 9
H H43 0.80423 0.09882 0.24866 0.0437(11) Uiso 1.0000 9
H H44 0.69353 0.01603 0.32895 0.0437(11) Uiso 1.0000 9
H H45 0.84361 0.00660 0.33080 0.0437(11) Uiso 1.0000 9
H H46 0.70821 0.10088 0.18560 0.0437(11) Uiso 1.0000 9
H H47 0.66787 0.01369 0.18415 0.0437(11) Uiso 1.0000 9
H H48 0.85543 0.16435 0.54461 0.0646(13) Uiso 1.0000 9
H H49 0.80861 -0.03198 0.45374 0.120(5) Uiso 1.0000 9
H H50 0.87885 -0.01974 0.52155 0.120(5) Uiso 1.0000 9
H H51 0.82856 0.01244 0.56423 0.120(5) Uiso 1.0000 9
H H52 0.95992 0.04520 0.50130 0.120(5) Uiso 1.0000 9
H H53 0.98138 0.10985 0.41609 0.120(5) Uiso 1.0000 9
H H54 0.96198 0.11972 0.53653 0.120(5) Uiso 1.0000 9
H H56 0.48709 0.02113 0.14240 0.0437(11) Uiso 1.0000 9
H H57 0.74402 0.18307 0.47700 0.0646(13) Uiso 1.0000 9
H H58 0.45430 0.07785 0.38980 0.139(4) Uiso 1.0000 9
H H59 0.40539 0.00784 0.31716 0.139(4) Uiso 1.0000 9
H H60 0.60944 0.15005 0.43402 0.0646(13) Uiso 1.0000 9
H H61 1.00708 0.16631 0.20287 0.040(3) Uiso 1.0000 9
H H62 1.06675 0.24970 0.20670 0.040(3) Uiso 1.0000 9
H H63 0.64974 0.10332 0.06510 0.139(4) Uiso 1.0000 9
H H64 0.60037 0.05953 -0.03602 0.139(4) Uiso 1.0000 9
H H65 0.65485 0.03534 0.01626 0.139(4) Uiso 1.0000 9
H H66 0.47237 -0.03954 0.08425 0.074(4) Uiso 1.0000 9
H H67 0.51579 -0.08335 0.06450 0.074(4) Uiso 1.0000 9
H H68 0.52365 -0.02191 -0.01902 0.074(4) Uiso 1.0000 9
H H69 0.41864 0.07082 0.18963 0.139(4) Uiso 1.0000 9
H H70 0.53133 0.18084 0.24663 0.139(4) Uiso 1.0000 9
H H71 0.46309 0.18667 0.27036 0.139(4) Uiso 1.0000 9
H H72 0.47212 0.17551 0.00362 0.139(4) Uiso 1.0000 9
H H73 0.47439 0.11862 0.08686 0.139(4) Uiso 1.0000 9
H H74 0.54574 0.19823 0.07020 0.139(4) Uiso 1.0000 9
H H75 0.49633 0.28512 0.21228 0.139(4) Uiso 1.0000 9
H H76 0.55918 0.26284 0.20982 0.139(4) Uiso 1.0000 9
H H77 0.54325 0.29705 0.10563 0.139(4) Uiso 1.0000 9
H H78 0.40054 0.21738 0.15621 0.139(4) Uiso 1.0000 9
H H79 0.37509 0.13485 0.11920 0.139(4) Uiso 1.0000 9
H H80 0.41666 0.20176 0.03683 0.139(4) Uiso 1.0000 9
H H55 0.96519 0.28344 0.31579 0.0646(13) Uiso 1.0000 9
O O82 0.00000 0.00000 1.127(2) 0.1000 Uiso 0.64(3) 3
O O83 0.00000 0.00000 1.031(2) 0.1000 Uiso 1.09(3) 3
O O84 0.6271(4) 0.6381(4) 0.1054(10) 0.1000 Uiso 1.077(10) 9
O O85 0.00000 0.00000 0.9249(17) 0.1000 Uiso 0.93(2) 3

loop_
_atom_type_symbol
_atom_type_number_in_cell
_atom_type_scat_Cromer_Mann_a1
_atom_type_scat_Cromer_Mann_a2
_atom_type_scat_Cromer_Mann_a3
_atom_type_scat_Cromer_Mann_a4
_atom_type_scat_Cromer_Mann_b1
_atom_type_scat_Cromer_Mann_b2
_atom_type_scat_Cromer_Mann_b3
_atom_type_scat_Cromer_Mann_b4
_atom_type_scat_Cromer_Mann_c
_atom_type_scat_dispersion_source
_atom_type_scat_length_neutron
_atom_type_scat_dispersion_real
_atom_type_scat_dispersion_imag
_atom_type_scat_source
C 261 2.31 1.02 1.5886 0.865 20.8439 10.2075 0.5687 51.6512 0.2156 https://subversion.xray.aps.anl.gov/pyGSAS/trunk/atmdata.py 0.6648 0.001 0.001 https://subversion.xray.aps.anl.gov/pyGSAS/trunk/atmdata.py
H 360 0.493 0.3229 0.1402 0.0408 10.5109 26.1257 3.1424 57.7997 0.003 https://subversion.xray.aps.anl.gov/pyGSAS/trunk/atmdata.py -0.3741 0.000 0.000 https://subversion.xray.aps.anl.gov/pyGSAS/trunk/atmdata.py
N 36 12.2126 3.1322 2.0125 1.1663 0.0057 9.8933 28.9975 0.5826 -11.529 https://subversion.xray.aps.anl.gov/pyGSAS/trunk/atmdata.py 0.936 0.001 0.001 https://subversion.xray.aps.anl.gov/pyGSAS/trunk/atmdata.py
O 80.646 3.0485 2.2868 1.5463 0.867 13.2771 5.7011 0.3239 32.9089 0.2508 https://subversion.xray.aps.anl.gov/pyGSAS/trunk/atmdata.py 0.5805 0.003 0.002 https://subversion.xray.aps.anl.gov/pyGSAS/trunk/atmdata.py

loop_
_geom_angle_atom_site_label_1
_geom_angle_atom_site_label_2
_geom_angle_atom_site_label_3
_geom_angle_site_symmetry_1
_geom_angle_site_symmetry_2
_geom_angle_site_symmetry_3
_geom_angle
_geom_angle_publ_flag
C13 O1 H48 1_555 1_555 1_555 118.0 yes
C18 O2 H57 1_555 1_555 1_555 90.3 yes
C23 O4 H60 1_555 1_555 1_555 97.8 yes
C27 O6 H60 1_555 1_555 1_555 94.4 yes
C30 O7 H55 1_555 1_555 1_555 106.5 yes
C16 N8 C28 1_555 1_555 1_555 110.2(13) yes
C16 N8 C29 1_555 1_555 1_555 127.3(14) yes
C28 N8 C29 1_555 1_555 1_555 111.5(15) yes
C26 N9 C35 1_555 1_555 1_555 125.6(10) yes
C30 N10 H61 1_555 1_555 1_555 109.5 yes
C30 N10 H62 1_555 1_555 1_555 109.5 yes
H61 N10 H62 1_555 1_555 1_555 109.5 yes
C33 N11 C36 1_555 1_555 1_555 124.0(12) yes
C33 N11 H69 1_555 1_555 1_555 109.5 yes
C36 N11 H69 1_555 1_555 1_555 101.7 yes
C13 C12 C14 1_555 1_555 1_555 107.9(8) yes
C13 C12 C16 1_555 1_555 1_555 113.3(8) yes
C14 C12 C16 1_555 1_555 1_555 104.8(9) yes
C13 C12 H41 1_555 1_555 1_555 110.2 yes
C14 C12 H41 1_555 1_555 1_555 110.2 yes
C16 C12 H41 1_555 1_555 1_555 110.2 yes
O1 C13 C12 1_555 1_555 1_555 108.0(9) yes
C12 C14 C15 1_555 1_555 1_555 111.3(9) yes
C12 C14 H42 1_555 1_555 1_555 109.3 yes
C15 C14 H42 1_555 1_555 1_555 109.1 yes
C12 C14 H43 1_555 1_555 1_555 109.5 yes
C15 C14 H43 1_555 1_555 1_555 108.4 yes
H42 C14 H43 1_555 1_555 1_555 109.2 yes
C14 C15 C17 1_555 1_555 1_555 112.1(8) yes
C14 C15 C19 1_555 1_555 1_555 117.1(10) yes
C17 C15 C19 1_555 1_555 1_555 105.7(9) yes
C14 C15 H44 1_555 1_555 1_555 86.0 yes
C17 C15 H44 1_555 1_555 1_555 124.9 yes
C19 C15 H44 1_555 1_555 1_555 110.8 yes
N8 C16 C12 1_555 1_555 1_555 101.5(10) yes
N8 C16 H45 1_555 1_555 1_555 110.8 yes
C12 C16 H45 1_555 1_555 1_555 110.8 yes
C15 C17 C18 1_555 1_555 1_555 122.7(4) yes
C15 C17 C23 1_555 1_555 1_555 123.4(9) yes
C18 C17 C23 1_555 1_555 1_555 112.5(8) yes
O2 C18 C17 1_555 1_555 1_555 130.4(8) yes
C15 C19 H46 1_555 1_555 1_555 109.5 yes
C15 C19 H47 1_555 1_555 1_555 107.7 yes
H46 C19 H47 1_555 1_555 1_555 107.6 yes
O3 C20 C24 1_555 1_555 1_555 126.0(10) yes
O5 C21 C24 1_555 1_555 1_555 119.7(8) yes
C25 C22 C26 1_555 1_555 1_555 123.5(7) yes
O4 C23 C17 1_555 1_555 1_555 121.4(9) yes
O4 C23 C25 1_555 1_555 1_555 123.3(9) yes
C17 C23 C25 1_555 1_555 1_555 113.0(8) yes
C20 C24 C21 1_555 1_555 1_555 125.5(8) yes
C20 C24 C30 1_555 1_555 1_555 112.1(9) yes
C21 C24 C30 1_555 1_555 1_555 120.3(9) yes
C22 C25 C23 1_555 1_555 1_555 123.7(9) yes
C22 C25 C27 1_555 1_555 1_555 123.8(7) yes
C23 C25 C27 1_555 1_555 1_555 111.8(10) yes
N9 C26 C22 1_555 1_555 1_555 122.7(10) yes
N9 C26 C32 1_555 1_555 1_555 121.0(10) yes
C22 C26 C32 1_555 1_555 1_555 115.9(8) yes
O6 C27 C25 1_555 1_555 1_555 130.3(11) yes
O6 C27 C31 1_555 1_555 1_555 111.3(11) yes
C25 C27 C31 1_555 1_555 1_555 118.0(8) yes
N8 C28 H49 1_555 1_555 1_555 109.4 yes
N8 C28 H50 1_555 1_555 1_555 109.6 yes
H49 C28 H50 1_555 1_555 1_555 109.7 yes
N8 C28 H51 1_555 1_555 1_555 109.5 yes
H49 C28 H51 1_555 1_555 1_555 109.4 yes
H50 C28 H51 1_555 1_555 1_555 109.2 yes
N8 C29 H52 1_555 1_555 1_555 109.4 yes
N8 C29 H53 1_555 1_555 1_555 109.5 yes
H52 C29 H53 1_555 1_555 1_555 109.4 yes
N8 C29 H54 1_555 1_555 1_555 109.6 yes
H52 C29 H54 1_555 1_555 1_555 109.4 yes
H53 C29 H54 1_555 1_555 1_555 109.5 yes
O7 C30 N10 1_555 1_555 1_555 107.8(9) yes
O7 C30 C24 1_555 1_555 1_555 122.8(11) yes
N10 C30 C24 1_555 1_555 1_555 115.1(11) yes
C27 C31 C32 1_555 1_555 1_555 115.8(10) yes
C27 C31 C33 1_555 1_555 1_555 124.4(12) yes
C32 C31 C33 1_555 1_555 1_555 118.4(11) yes
C26 C32 C31 1_555 1_555 1_555 122.5(10) yes
C26 C32 H56 1_555 1_555 1_555 90.4 yes
C31 C32 H56 1_555 1_555 1_555 144.9(11) yes
N11 C33 C31 1_555 1_555 1_555 116.8(13) yes
N11 C33 H58 1_555 1_555 1_555 109.5 yes
C31 C33 H58 1_555 1_555 1_555 105.6 yes
N11 C33 H59 1_555 1_555 1_555 108.2 yes
C31 C33 H59 1_555 1_555 1_555 108.2 yes
H58 C33 H59 1_555 1_555 1_555 108.3 yes
H63 C34 H64 1_555 1_555 1_555 109.5 yes
H63 C34 H65 1_555 1_555 1_555 109.5 yes
H64 C34 H65 1_555 1_555 1_555 109.5 yes
N9 C35 H66 1_555 1_555 1_555 109.4 yes
N9 C35 H67 1_555 1_555 1_555 109.4 yes
H66 C35 H67 1_555 1_555 1_555 109.5 yes
N9 C35 H68 1_555 1_555 1_555 109.4 yes
H66 C35 H68 1_555 1_555 1_555 109.5 yes
H67 C35 H68 1_555 1_555 1_555 109.5 yes
N11 C36 H70 1_555 1_555 1_555 121.5 yes
N11 C36 H71 1_555 1_555 1_555 99.8 yes
H70 C36 H71 1_555 1_555 1_555 105.3 yes
C38 C37 C40 1_555 1_555 1_555 107.0(16) yes
C37 C38 H72 1_555 1_555 1_555 109.4 yes
C37 C38 H73 1_555 1_555 1_555 109.4 yes
H72 C38 H73 1_555 1_555 1_555 109.4 yes
C37 C38 H74 1_555 1_555 1_555 109.5 yes
H72 C38 H74 1_555 1_555 1_555 109.5 yes
H73 C38 H74 1_555 1_555 1_555 109.6 yes
H75 C39 H76 1_555 1_555 1_555 114.4 yes
H75 C39 H77 1_555 1_555 1_555 121.1 yes
H76 C39 H77 1_555 1_555 1_555 108.8 yes
C37 C40 H78 1_555 1_555 1_555 109.4 yes
C37 C40 H79 1_555 1_555 1_555 109.5 yes
H78 C40 H79 1_555 1_555 1_555 109.5 yes
C37 C40 H80 1_555 1_555 1_555 109.5 yes
H78 C40 H80 1_555 1_555 1_555 109.4 yes
H79 C40 H80 1_555 1_555 1_555 109.5 yes
O4 H60 O6 1_555 1_555 1_555 155.4(5) yes

loop_
_geom_bond_atom_site_label_1
_geom_bond_atom_site_label_2
_geom_bond_site_symmetry_1
_geom_bond_site_symmetry_2
_geom_bond_distance
_geom_bond_publ_flag
O1 C13 1_555 1_555 1.420(10) yes
O1 H48 1_555 1_555 0.823 yes
O2 C18 1_555 1_555 1.308(9) yes
O2 H57 1_555 1_555 0.735 yes
O3 C20 1_555 1_555 1.183(10) yes
O4 C23 1_555 1_555 1.281(7) yes
O4 H60 1_555 1_555 1.261 yes
O5 C21 1_555 1_555 1.334(11) yes
O6 C27 1_555 1_555 1.284(7) yes
O6 H60 1_555 1_555 1.283 yes
O7 C30 1_555 1_555 1.256(12) yes
O7 H55 1_555 1_555 0.979 yes
N8 C16 1_555 1_555 1.441(14) yes
N8 C28 1_555 1_555 1.369(16) yes
N8 C29 1_555 1_555 1.404(15) yes
N9 C26 1_555 1_555 1.329(12) yes
N9 C34 1_555 1_555 1.660(15) yes
N9 C35 1_555 1_555 1.250(14) yes
N10 C30 1_555 1_555 1.408(12) yes
N10 H61 1_555 1_555 1.110 yes
N10 H62 1_555 1_555 1.109 yes
N11 C33 1_555 1_555 1.409(15) yes
N11 C36 1_555 1_555 1.456(13) yes
N11 H69 1_555 1_555 1.110 yes
C12 C13 1_555 1_555 1.515(9) yes
C12 C14 1_555 1_555 1.498(13) yes
C12 C16 1_555 1_555 1.520(10) yes
C12 H41 1_555 1_555 1.139(12) yes
C13 O1 1_555 1_555 1.420(10) yes
C13 C12 1_555 1_555 1.515(9) yes
C13 C18 1_555 1_555 1.625(9) yes
C13 C20 1_555 1_555 1.703(11) yes
C14 C12 1_555 1_555 1.498(13) yes
C14 C15 1_555 1_555 1.544(11) yes
C14 H42 1_555 1_555 1.139 yes
C14 H43 1_555 1_555 1.140 yes
C15 C14 1_555 1_555 1.544(11) yes
C15 C17 1_555 1_555 1.501(10) yes
C15 C19 1_555 1_555 1.413(12) yes
C15 H44 1_555 1_555 0.906 yes
C16 N8 1_555 1_555 1.441(14) yes
C16 C12 1_555 1_555 1.520(10) yes
C16 C21 1_555 1_555 1.577(13) yes
C16 H45 1_555 1_555 1.140 yes
C17 C15 1_555 1_555 1.501(10) yes
C17 C18 1_555 1_555 1.398(11) yes
C17 C23 1_555 1_555 1.480(11) yes
C18 O2 1_555 1_555 1.308(9) yes
C18 C13 1_555 1_555 1.625(9) yes
C18 C17 1_555 1_555 1.398(11) yes
C19 C15 1_555 1_555 1.413(12) yes
C19 C22 1_555 1_555 1.663(10) yes
C19 H46 1_555 1_555 1.140 yes
C19 H47 1_555 1_555 1.139 yes
C20 O3 1_555 1_555 1.183(10) yes
C20 C13 1_555 1_555 1.703(11) yes
C20 C24 1_555 1_555 1.550(12) yes
C21 O5 1_555 1_555 1.334(11) yes
C21 C16 1_555 1_555 1.577(13) yes
C21 C24 1_555 1_555 1.349(9) yes
C22 C19 1_555 1_555 1.663(10) yes
C22 C25 1_555 1_555 1.425(13) yes
C22 C26 1_555 1_555 1.259(12) yes
C23 O4 1_555 1_555 1.281(7) yes
C23 C17 1_555 1_555 1.480(11) yes
C23 C25 1_555 1_555 1.502(11) yes
C24 C20 1_555 1_555 1.550(12) yes
C24 C21 1_555 1_555 1.349(9) yes
C24 C30 1_555 1_555 1.516(11) yes
C25 C22 1_555 1_555 1.425(13) yes
C25 C23 1_555 1_555 1.502(11) yes
C25 C27 1_555 1_555 1.348(12) yes
C26 N9 1_555 1_555 1.329(12) yes
C26 C22 1_555 1_555 1.259(12) yes
C26 C32 1_555 1_555 1.469(13) yes
C27 O6 1_555 1_555 1.284(7) yes
C27 C25 1_555 1_555 1.348(12) yes
C27 C31 1_555 1_555 1.421(11) yes
C28 N8 1_555 1_555 1.369(16) yes
C28 H49 1_555 1_555 1.141 yes
C28 H50 1_555 1_555 1.140 yes
C28 H51 1_555 1_555 1.140 yes
C29 N8 1_555 1_555 1.404(15) yes
C29 H52 1_555 1_555 1.141 yes
C29 H53 1_555 1_555 1.140 yes
C29 H54 1_555 1_555 1.139 yes
C30 O7 1_555 1_555 1.256(12) yes
C30 N10 1_555 1_555 1.408(12) yes
C30 C24 1_555 1_555 1.516(11) yes
C31 C27 1_555 1_555 1.421(11) yes
C31 C32 1_555 1_555 1.456(12) yes
C31 C33 1_555 1_555 1.313(10) yes
C32 C26 1_555 1_555 1.469(13) yes
C32 C31 1_555 1_555 1.456(12) yes
C32 H56 1_555 1_555 1.056(13) yes
C33 N11 1_555 1_555 1.409(15) yes
C33 C31 1_555 1_555 1.313(10) yes
C33 H58 1_555 1_555 1.139 yes
C33 H59 1_555 1_555 1.139 yes
C34 N9 1_555 1_555 1.660(15) yes
C34 H63 1_555 1_555 1.139 yes
C34 H64 1_555 1_555 1.140 yes
C34 H65 1_555 1_555 1.140 yes
C35 N9 1_555 1_555 1.250(14) yes
C35 H66 1_555 1_555 1.140 yes
C35 H67 1_555 1_555 1.139 yes
C35 H68 1_555 1_555 1.140 yes
C36 N11 1_555 1_555 1.456(13) yes
C36 C37 1_555 1_555 1.631(17) yes
C36 H70 1_555 1_555 1.107 yes
C36 H71 1_555 1_555 1.120 yes
C37 C36 1_555 1_555 1.631(17) yes
C37 C38 1_555 1_555 1.356(17) yes
C37 C39 1_555 1_555 1.709(16) yes
C37 C40 1_555 1_555 1.388(17) yes
C38 C37 1_555 1_555 1.356(17) yes
C38 H72 1_555 1_555 1.140 yes
C38 H73 1_555 1_555 1.140 yes
C38 H74 1_555 1_555 1.139 yes
C39 C37 1_555 1_555 1.709(16) yes
C39 H75 1_555 1_555 1.031 yes
C39 H76 1_555 1_555 1.182 yes
C39 H77 1_555 1_555 1.106 yes
C40 C37 1_555 1_555 1.388(17) yes
C40 H78 1_555 1_555 1.141 yes
C40 H79 1_555 1_555 1.139 yes
C40 H80 1_555 1_555 1.140 yes
O82 O83 1_555 1_555 1.39(3) yes
O83 O82 1_555 1_555 1.39(3) yes
O83 O85 1_555 1_555 1.55(3) yes
O85 O83 1_555 1_555 1.55(3) yes

loop_
_geom_hbond_atom_site_label_D
_geom_hbond_atom_site_label_H
_geom_hbond_atom_site_label_A
_geom_hbond_site_symmetry_A
_geom_hbond_distance_DH
_geom_hbond_distance_HA
_geom_hbond_distance_DA
_geom_hbond_angle_DHA
O7 H55 O3 . 0.98 1.84 2.614(15) 134
O2 H57 O4 . 0.74 1.78 2.506(15) 169
O6 H60 O4 . 1.28 1.26 2.485(15) 155
O1 H48 O2 . 0.82 2.42 2.721(13) 103
N10 H61 O5 . 1.11 1.79 2.686(12) 135
N10 H62 O2 8_644 1.11 2.04 2.935(13) 135
N11 H69 O84 2_655 1.11 2.15 3.18(2) 153
C33 H58 N10 5_545 1.14 2.51 3.63(2) 165
C34 H64 O1 5_544 1.14 2.35 3.46(2) 165
C35 H68 O1 5_544 1.14 2.58 3.642(15) 154
C39 H76 O85 4_554 1.18 2.41 3.32(2) 132
